data_1566659
loop_
_publ_author_name
'Kuhs, W.F.'
'Finney, J.L.'
'Vettier, C.'
'Bliss, D.V.'

_publ_section_title
;
 Structure and hydrogen ordering in ices VI, VII, and VIII by neutron
 powder diffraction
;
_journal_name_full 'The Journal of Chemical Physics'
_journal_page_first 3612
_journal_volume 81
_journal_year 1984
_chemical_formula_sum 'D2 O'
_chemical_name_common 'ice VI'
_space_group_IT_number 137
_space_group_name_Hall '-P 4ac 2a'
_space_group_name_H-M_alt 'P 42/n m c :2'
_symmetry_Int_Tables_number 137
_symmetry_space_group_name_H-M 'P 42/n m c :2'
_cell_angle_alpha 90.
_cell_angle_beta 90.
_cell_angle_gamma 90.
_cell_formula_units_Z 10
_cell_length_a 6.1812(5)
_cell_length_b 6.1812(5)
_cell_length_c 5.6980(4)
_cell_volume 217.70(3)
_refine_ls_R_factor_all 0.103000
_cod_data_source_file iceVI_Kuhs1984.cif
_cod_data_source_block iceVI_Kush1984
_cod_original_cell_volume 217.70
_cod_original_sg_symbol_H-M 'P 42/n m c'
_cod_original_formula_sum 'D2 O1'
_cod_database_code 1566659

loop_
_symmetry_equiv_pos_site_id
_symmetry_equiv_pos_as_xyz
1 x,y,z
2 1/2+x,-y,-z
3 x,1/2-y,z
4 -y,1/2+x,1/2-z
5 1/2-y,x,1/2+z
6 1/2+y,1/2+x,1/2-z
7 y,x,1/2+z
8 1/2+x,1/2+y,-z
9 -x,-y,-z
10 1/2-x,y,z
11 -x,1/2+y,-z
12 y,1/2-x,1/2+z
13 1/2+y,-x,1/2-z
14 1/2-y,1/2-x,1/2+z
15 -y,-x,1/2-z
16 1/2-x,1/2-y,z

loop_
_atom_site_label
_atom_site_type_symbol
_atom_site_symmetry_multiplicity
_atom_site_Wyckoff_symbol
_atom_site_fract_x
_atom_site_fract_y
_atom_site_fract_z
_atom_site_B_iso_or_equiv
_atom_site_occupancy
O1 O 2 a 0.75 0.25 0.75 2.99(49) 1.
O2 O 8 g 0.75 0.5295(43) 0.1339(38) 2.99(49) 1.
D1 D 8 g 0.75 0.4628(92) -.0137(86) 3.80(51) 0.5
D2 D 8 g 0.75 0.3703(64) -0.1365(101) 3.80(51) 0.5
D3 D 8 g 0.75 0.6872(70) 0.1248(78) 3.80(51) 0.5
D4 D 16 h 0.1325(41) 0.5307(51) 0.7844(57) 3.80(51) 0.5

loop_
_atom_type_symbol
_atom_type_oxidation_number
O2- -2.
D1+ 1.
